data_7049814
loop_
_publ_author_name
'Wu, Tao'
'Zhai, Yuan-Qi'
'Deng, Yi-Fei'
'Chen, Wei-Peng'
'Zhang, Tao'
'Zheng, Yan-Zhen'

_publ_section_title
;
 Correlating magnetic anisotropy with the subtle coordination geometry
 variation of a series of cobalt(ii)-sulfonamide complexes.
;
_journal_issue 41
_journal_name_full 'Dalton transactions (Cambridge, England : 2003)'
_journal_page_first 15419
_journal_page_last 15426
_journal_paper_doi 10.1039/c9dt01296f
_journal_volume 48
_journal_year 2019
_chemical_absolute_configuration unk
_chemical_formula_moiety 'C32 H38 Co N4 O4 S2'
_chemical_formula_sum 'C32 H38 Co N4 O4 S2'
_chemical_formula_weight 665.71
_space_group_crystal_system monoclinic
_space_group_IT_number 9
_space_group_name_Hall 'C -2yc'
_space_group_name_H-M_alt 'C 1 c 1'
_symmetry_space_group_name_Hall 'C -2yc'
_symmetry_space_group_name_H-M 'C 1 c 1'
_atom_sites_solution_hydrogens geom
_audit_block_doi 10.5517/ccdc.csd.cc1z9tnr
_audit_creation_date 2019-04-17
_audit_creation_method
;
Olex2 1.2
(compiled 2018.05.29 svn.r3508 for OlexSys, GUI svn.r5506)
;
_audit_update_record
;
2019-04-23 deposited with the CCDC.    2019-04-24 downloaded from the CCDC.
;
_cell_angle_alpha 90
_cell_angle_beta 99.798(2)
_cell_angle_gamma 90
_cell_formula_units_Z 4
_cell_length_a 15.8779(4)
_cell_length_b 10.3508(4)
_cell_length_c 19.6797(8)
_cell_measurement_reflns_used 8135
_cell_measurement_temperature 273(2)
_cell_measurement_theta_max 25.078
_cell_measurement_theta_min 2.360
_cell_volume 3187.2(2)
_computing_cell_refinement 'SAINT v8.37A (Bruker, 2015)'
_computing_data_reduction 'SAINT v8.37A (Bruker, 2015)'
_computing_molecular_graphics 'Olex2 (Dolomanov et al., 2009)'
_computing_publication_material 'Olex2 (Dolomanov et al., 2009)'
_computing_structure_refinement 'XL (Sheldrick, 2008)'
_diffrn_ambient_temperature 273.15
_diffrn_measured_fraction_theta_full 0.997
_diffrn_measured_fraction_theta_max 0.997
_diffrn_measurement_device_type 'CCD area detector'
_diffrn_measurement_method 'phi and omega scans'
_diffrn_radiation_monochromator graphite
_diffrn_radiation_type MoK\a
_diffrn_radiation_wavelength 0.71073
_diffrn_reflns_av_R_equivalents 0.0280
_diffrn_reflns_av_unetI/netI 0.0442
_diffrn_reflns_Laue_measured_fraction_full 0.997
_diffrn_reflns_Laue_measured_fraction_max 0.997
_diffrn_reflns_limit_h_max 18
_diffrn_reflns_limit_h_min -17
_diffrn_reflns_limit_k_max 12
_diffrn_reflns_limit_k_min -12
_diffrn_reflns_limit_l_max 23
_diffrn_reflns_limit_l_min -23
_diffrn_reflns_number 12002
_diffrn_reflns_point_group_measured_fraction_full 0.919
_diffrn_reflns_point_group_measured_fraction_max 0.919
_diffrn_reflns_theta_full 24.996
_diffrn_reflns_theta_max 24.996
_diffrn_reflns_theta_min 2.359
_exptl_absorpt_coefficient_mu 0.712
_exptl_absorpt_correction_T_max 0.7452
_exptl_absorpt_correction_T_min 0.6868
_exptl_absorpt_correction_type multi-scan
_exptl_absorpt_process_details
;
SADABS-2016/2 (Bruker,2016/2) was used for absorption correction.
wR2(int) was 0.0881 before and 0.0511 after correction.
The Ratio of minimum to maximum transmission is 0.9216.
The \l/2 correction factor is Not present.
;
_exptl_crystal_colour 'clear light blue'
_exptl_crystal_colour_lustre clear
_exptl_crystal_colour_modifier light
_exptl_crystal_colour_primary blue
_exptl_crystal_density_diffrn 1.387
_exptl_crystal_description block
_exptl_crystal_F_000 1396
_exptl_crystal_size_max 0.16
_exptl_crystal_size_mid 0.15
_exptl_crystal_size_min 0.1
_refine_diff_density_max 0.195
_refine_diff_density_min -0.306
_refine_diff_density_rms 0.047
_refine_ls_abs_structure_details
;
 Flack x determined using 2168 quotients [(I+)-(I-)]/[(I+)+(I-)]
 (Parsons, Flack and Wagner, Acta Cryst. B69 (2013) 249-259).
;
_refine_ls_abs_structure_Flack 0.010(6)
_refine_ls_extinction_method none
_refine_ls_goodness_of_fit_ref 0.975
_refine_ls_hydrogen_treatment constr
_refine_ls_matrix_type full
_refine_ls_number_parameters 394
_refine_ls_number_reflns 5169
_refine_ls_number_restraints 338
_refine_ls_restrained_S_all 0.944
_refine_ls_R_factor_all 0.0255
_refine_ls_R_factor_gt 0.0236
_refine_ls_shift/su_max 0.001
_refine_ls_shift/su_mean 0.000
_refine_ls_structure_factor_coef Fsqd
_refine_ls_weighting_details 'w=1/[\s^2^(Fo^2^)+(0.0267P)^2^+0.2890P] where P=(Fo^2^+2Fc^2^)/3'
_refine_ls_weighting_scheme calc
_refine_ls_wR_factor_gt 0.0555
_refine_ls_wR_factor_ref 0.0563
_reflns_Friedel_coverage 0.841
_reflns_Friedel_fraction_full 0.841
_reflns_Friedel_fraction_max 0.840
_reflns_number_gt 4987
_reflns_number_total 5169
_reflns_threshold_expression 'I > 2\s(I)'
_cod_data_source_file c9dt01296f2.cif
_cod_data_source_block compound_1
_cod_depositor_comments 'Adding full bibliography for 7049812--7049815.cif.'
_cod_database_code 7049814
_shelx_shelxl_version_number 2014/7
_shelx_space_group_comment
;
The symmetry employed for this shelxl refinement is uniquely defined
by the following loop, which should always be used as a source of
symmetry information in preference to the above space-group names.
They are only intended as comments.
;
_shelx_estimated_absorpt_t_max 0.932
_shelx_estimated_absorpt_t_min 0.895
_olex2_refinement_description
;
1. Fixed Uiso
 At 1.2 times of:
  All C(H) groups, All C(H,H) groups
 At 1.5 times of:
  All C(H,H,H) groups
2. Rigid bond restraints
 S002, S003, C1, C2, C00E, C00F, C00G, C00H, C00I, C00J, C00K, C00L, C00M,
 C00N, C00O, C00P, C00Q, C00R, C00S, C00T, C00U, C00V, C00W, C00X, C00Y, C00Z,
 C010, C011, C012, C013, C014, C015, C016, C017, O004, O005, O006, N008, N00A,
 O00B
 with sigma for 1-2 distances of 0.02 and sigma for 1-3 distances of 0.02
3. Uiso/Uaniso restraints and constraints
S002 \\sim S003 \\sim O004 \\sim O005 \\sim O006 \\sim N008 \\sim N00A \\sim
O00B \\sim C1 \\sim C2 \\sim C00E \\sim C00F \\sim C00G \\sim C00H \\sim C00I
\\sim C00J \\sim C00K \\sim C00L \\sim C00M \\sim C00N \\sim C00O \\sim C00P
\\sim C00Q \\sim C00R \\sim C00S \\sim C00T \\sim C00U \\sim C00V \\sim C00W
\\sim C00X \\sim C00Y \\sim C00Z \\sim C010 \\sim C011 \\sim C012 \\sim C013
\\sim C014 \\sim C015 \\sim C016 \\sim C017: within 2A with sigma of 0.02 and
sigma for terminal atoms of 0.02
4.a Secondary CH2 refined with riding coordinates:
 C00K(H00A,H00B), C00P(H00C,H00D)
4.b Aromatic/amide H refined with riding coordinates:
 C2(H2), C00E(H00E), C00F(H00F), C00G(H00G), C00H(H00H), C00L(H00L),
 C00M(H00M), C00O(H00O), C00Q(H00Q), C00R(H00R), C00T(H00T), C00Y(H00Y),
 C00Z(H00Z), C010(H010), C011(H011), C012(H012)
4.c Idealised Me refined as rotating group:
 C00V(H00I,H00J,H00K), C00W(H00N,H00P,H00S), C013(H01A,H01B,H01C), C015(H01D,
 H01E,H01F), C016(H01G,H01H,H01I), C017(H01J,H01K,H01L)
;
_olex2_submission_special_instructions 'No special instructions were received'

loop_
_space_group_symop_operation_xyz
'x, y, z'
'x, -y, z+1/2'
'x+1/2, y+1/2, z'
'x+1/2, -y+1/2, z+1/2'

loop_
_atom_site_label
_atom_site_type_symbol
_atom_site_fract_x
_atom_site_fract_y
_atom_site_fract_z
_atom_site_U_iso_or_equiv
_atom_site_adp_type
_atom_site_occupancy
_atom_site_site_symmetry_order
_atom_site_calc_flag
_atom_site_refinement_flags_posn
_atom_site_refinement_flags_adp
Co01 Co 0.44330(2) 0.51688(3) 0.41070(2) 0.01050(10) Uani 1 1 d . .
S002 S 0.38943(5) 0.22594(7) 0.42677(4) 0.01255(17) Uani 1 1 d . U
S003 S 0.57016(5) 0.60553(7) 0.53280(4) 0.01633(17) Uani 1 1 d . U
O004 O 0.47296(14) 0.2111(2) 0.40824(12) 0.0194(5) Uani 1 1 d . U
O005 O 0.32126(14) 0.1461(2) 0.39025(11) 0.0179(5) Uani 1 1 d . U
O006 O 0.48933(16) 0.5942(3) 0.55700(13) 0.0295(6) Uani 1 1 d . U
N1 N 0.33372(16) 0.6215(2) 0.40557(14) 0.0132(6) Uani 1 1 d . .
N008 N 0.54516(16) 0.6133(2) 0.45166(14) 0.0128(5) Uani 1 1 d . U
N2 N 0.51173(16) 0.4974(2) 0.33230(13) 0.0127(6) Uani 1 1 d . .
N00A N 0.36617(15) 0.3749(2) 0.42075(13) 0.0125(5) Uani 1 1 d . U
O00B O 0.63419(18) 0.5094(2) 0.55605(14) 0.0298(6) Uani 1 1 d . U
C1 C 0.58781(19) 0.5572(3) 0.34267(15) 0.0113(6) Uani 1 1 d . U
C2 C 0.6978(2) 0.7560(3) 0.60301(17) 0.0181(7) Uani 1 1 d . U
H2 H 0.7278 0.6792 0.6132 0.022 Uiso 1 1 calc R .
C00E C 0.4368(2) 0.2654(3) 0.56670(17) 0.0149(6) Uani 1 1 d . U
H00E H 0.4542 0.3473 0.5555 0.018 Uiso 1 1 calc R .
C00F C 0.3706(2) 0.0616(3) 0.53254(17) 0.0156(7) Uani 1 1 d . U
H00F H 0.3430 0.0068 0.4984 0.019 Uiso 1 1 calc R .
C00G C 0.3258(2) 0.7502(3) 0.39723(17) 0.0172(7) Uani 1 1 d . U
H00G H 0.3737 0.7979 0.3913 0.021 Uiso 1 1 calc R .
C00H C 0.4489(2) 0.2255(3) 0.63491(17) 0.0155(7) Uani 1 1 d . U
H00H H 0.4743 0.2818 0.6692 0.019 Uiso 1 1 calc R .
C00I C 0.39842(19) 0.1825(3) 0.51517(16) 0.0126(6) Uani 1 1 d . U
C00J C 0.2652(2) 0.5525(3) 0.41569(17) 0.0147(6) Uani 1 1 d . U
C00K C 0.6146(2) 0.6195(3) 0.41186(17) 0.0164(7) Uani 1 1 d . U
H00A H 0.6644 0.5754 0.4367 0.020 Uiso 1 1 calc R .
H00B H 0.6299 0.7089 0.4058 0.020 Uiso 1 1 calc R .
C00L C 0.6099(2) 0.9851(3) 0.57171(18) 0.0207(8) Uani 1 1 d . U
H00L H 0.5802 1.0618 0.5607 0.025 Uiso 1 1 calc R .
C00M C 0.4866(2) 0.4329(3) 0.27257(17) 0.0174(7) Uani 1 1 d . U
H00M H 0.4348 0.3890 0.2661 0.021 Uiso 1 1 calc R .
C00N C 0.6172(2) 0.7550(3) 0.56222(16) 0.0142(6) Uani 1 1 d . U
C00O C 0.6392(2) 0.5597(3) 0.29221(16) 0.0151(7) Uani 1 1 d . U
H00O H 0.6911 0.6034 0.2999 0.018 Uiso 1 1 calc R .
C00P C 0.2787(2) 0.4097(3) 0.42786(18) 0.0170(7) Uani 1 1 d . U
H00C H 0.2688 0.3876 0.4738 0.020 Uiso 1 1 calc R .
H00D H 0.2384 0.3615 0.3947 0.020 Uiso 1 1 calc R .
C00Q C 0.3839(2) 0.0231(3) 0.60054(18) 0.0173(7) Uani 1 1 d . U
H00Q H 0.3657 -0.0586 0.6115 0.021 Uiso 1 1 calc R .
C00R C 0.7329(2) 0.8719(3) 0.62825(17) 0.0184(7) Uani 1 1 d . U
H00R H 0.7864 0.8719 0.6561 0.022 Uiso 1 1 calc R .
C00S C 0.42393(18) 0.1029(3) 0.65347(17) 0.0145(7) Uani 1 1 d . U
C00T C 0.5734(2) 0.8694(3) 0.54656(17) 0.0189(7) Uani 1 1 d . U
H00T H 0.5195 0.8687 0.5192 0.023 Uiso 1 1 calc R .
C00U C 0.6906(2) 0.9891(3) 0.61328(17) 0.0159(7) Uani 1 1 d . U
C00V C 0.3504(2) 0.0279(4) 0.74850(19) 0.0274(8) Uani 1 1 d . U
H00I H 0.3188 0.1072 0.7469 0.041 Uiso 1 1 calc GR .
H00J H 0.3583 -0.0066 0.7944 0.041 Uiso 1 1 calc GR .
H00K H 0.3193 -0.0331 0.7170 0.041 Uiso 1 1 calc GR .
C00W C 0.4904(2) -0.0713(3) 0.73350(19) 0.0284(9) Uani 1 1 d . U
H00N H 0.4592 -0.1368 0.7052 0.043 Uiso 1 1 calc GR .
H00P H 0.5012 -0.0998 0.7806 0.043 Uiso 1 1 calc GR .
H00S H 0.5438 -0.0555 0.7182 0.043 Uiso 1 1 calc GR .
C00X C 0.4377(2) 0.0538(3) 0.72797(17) 0.0189(7) Uani 1 1 d . U
C00Y C 0.1865(2) 0.6110(3) 0.41588(18) 0.0223(8) Uani 1 1 d . U
H00Y H 0.1394 0.5617 0.4222 0.027 Uiso 1 1 calc R .
C00Z C 0.6124(2) 0.4964(3) 0.23037(17) 0.0179(7) Uani 1 1 d . U
H00Z H 0.6455 0.4981 0.1957 0.021 Uiso 1 1 calc R .
C010 C 0.5353(2) 0.4304(3) 0.22102(17) 0.0205(7) Uani 1 1 d . U
H010 H 0.5168 0.3850 0.1805 0.025 Uiso 1 1 calc R .
C011 C 0.1787(2) 0.7430(3) 0.4066(2) 0.0262(8) Uani 1 1 d . U
H011 H 0.1265 0.7837 0.4068 0.031 Uiso 1 1 calc R .
C012 C 0.2502(2) 0.8140(3) 0.39704(18) 0.0222(7) Uani 1 1 d . U
H012 H 0.2466 0.9030 0.3906 0.027 Uiso 1 1 calc R .
C013 C 0.7456(2) 1.1083(4) 0.7220(2) 0.0299(9) Uani 1 1 d . U
H01A H 0.6907 1.1056 0.7362 0.045 Uiso 1 1 calc GR .
H01B H 0.7764 1.1832 0.7413 0.045 Uiso 1 1 calc GR .
H01C H 0.7773 1.0319 0.7378 0.045 Uiso 1 1 calc GR .
C014 C 0.7335(2) 1.1148(3) 0.64268(19) 0.0212(7) Uani 1 1 d . U
C015 C 0.6810(2) 1.2349(3) 0.6186(2) 0.0364(10) Uani 1 1 d . U
H01D H 0.6727 1.2401 0.5692 0.055 Uiso 1 1 calc GR .
H01E H 0.7107 1.3105 0.6382 0.055 Uiso 1 1 calc GR .
H01F H 0.6264 1.2296 0.6333 0.055 Uiso 1 1 calc GR .
C016 C 0.8206(2) 1.1268(3) 0.6192(2) 0.0250(8) Uani 1 1 d . U
H01G H 0.8547 1.0522 0.6340 0.037 Uiso 1 1 calc GR .
H01H H 0.8493 1.2031 0.6390 0.037 Uiso 1 1 calc GR .
H01I H 0.8122 1.1327 0.5698 0.037 Uiso 1 1 calc GR .
C017 C 0.4859(2) 0.1521(3) 0.77889(18) 0.0244(8) Uani 1 1 d . U
H01J H 0.5406 0.1699 0.7665 0.037 Uiso 1 1 calc GR .
H01K H 0.4936 0.1172 0.8247 0.037 Uiso 1 1 calc GR .
H01L H 0.4534 0.2306 0.7772 0.037 Uiso 1 1 calc GR .

loop_
_atom_site_aniso_label
_atom_site_aniso_U_11
_atom_site_aniso_U_22
_atom_site_aniso_U_33
_atom_site_aniso_U_23
_atom_site_aniso_U_13
_atom_site_aniso_U_12
Co01 0.00853(19) 0.01288(19) 0.0108(2) -0.00025(19) 0.00376(14) -0.00218(18)
S002 0.0127(4) 0.0128(4) 0.0130(4) -0.0010(3) 0.0045(3) -0.0020(3)
S003 0.0221(4) 0.0161(4) 0.0106(4) -0.0003(3) 0.0023(3) -0.0078(3)
O004 0.0175(13) 0.0217(12) 0.0212(13) 0.0003(10) 0.0096(10) 0.0024(9)
O005 0.0203(12) 0.0178(11) 0.0153(12) -0.0039(9) 0.0019(9) -0.0058(9)
O006 0.0326(14) 0.0424(15) 0.0167(13) -0.0086(11) 0.0135(11) -0.0229(11)
N1 0.0112(14) 0.0164(13) 0.0129(14) 0.0009(11) 0.0045(11) 0.0011(11)
N008 0.0111(14) 0.0177(13) 0.0106(14) -0.0035(11) 0.0046(10) -0.0050(10)
N2 0.0115(14) 0.0140(13) 0.0127(14) 0.0017(10) 0.0028(10) -0.0011(10)
N00A 0.0094(13) 0.0138(13) 0.0150(14) 0.0018(10) 0.0042(10) -0.0020(10)
O00B 0.0424(17) 0.0141(12) 0.0269(15) 0.0033(10) -0.0113(12) -0.0026(10)
C1 0.0129(16) 0.0100(14) 0.0114(16) 0.0008(12) 0.0033(12) 0.0003(11)
C2 0.0202(18) 0.0151(16) 0.0188(18) -0.0012(13) 0.0025(13) -0.0002(13)
C00E 0.0142(16) 0.0115(14) 0.0192(17) 0.0002(13) 0.0030(12) -0.0027(12)
C00F 0.0167(17) 0.0111(15) 0.0194(18) -0.0009(13) 0.0037(13) -0.0035(12)
C00G 0.0156(17) 0.0159(16) 0.0199(18) 0.0019(13) 0.0030(13) -0.0026(13)
C00H 0.0153(17) 0.0133(15) 0.0183(17) -0.0041(13) 0.0034(13) -0.0036(12)
C00I 0.0093(15) 0.0139(15) 0.0155(17) 0.0014(12) 0.0045(12) 0.0027(12)
C00J 0.0097(16) 0.0187(16) 0.0156(17) 0.0006(13) 0.0025(12) -0.0017(13)
C00K 0.0132(16) 0.0204(17) 0.0170(17) -0.0062(14) 0.0069(13) -0.0055(13)
C00L 0.0169(18) 0.0171(16) 0.027(2) -0.0049(14) -0.0003(14) 0.0060(13)
C00M 0.0147(17) 0.0215(16) 0.0158(17) -0.0035(13) 0.0020(13) -0.0070(13)
C00N 0.0162(17) 0.0166(15) 0.0104(16) -0.0026(12) 0.0039(12) -0.0050(12)
C00O 0.0131(16) 0.0171(16) 0.0163(17) 0.0033(13) 0.0053(13) -0.0016(12)
C00P 0.0121(16) 0.0173(16) 0.0229(19) 0.0035(13) 0.0068(13) -0.0004(12)
C00Q 0.0210(18) 0.0105(15) 0.0209(19) 0.0023(13) 0.0045(14) -0.0033(13)
C00R 0.0135(16) 0.0218(17) 0.0183(18) -0.0013(13) -0.0020(13) 0.0000(13)
C00S 0.0119(17) 0.0147(15) 0.0176(17) 0.0024(12) 0.0042(13) 0.0014(12)
C00T 0.0128(16) 0.0225(17) 0.0198(19) -0.0053(14) -0.0018(13) 0.0011(13)
C00U 0.0129(16) 0.0168(16) 0.0184(17) -0.0062(13) 0.0041(13) -0.0008(12)
C00V 0.028(2) 0.037(2) 0.019(2) 0.0026(16) 0.0088(16) -0.0086(15)
C00W 0.036(2) 0.025(2) 0.022(2) 0.0076(16) -0.0011(17) 0.0033(16)
C00X 0.0213(18) 0.0185(16) 0.0171(18) 0.0028(14) 0.0042(14) -0.0045(13)
C00Y 0.0132(18) 0.0245(18) 0.030(2) 0.0039(15) 0.0056(15) -0.0003(14)
C00Z 0.0178(18) 0.0267(18) 0.0108(16) 0.0008(13) 0.0071(13) 0.0033(13)
C010 0.0181(18) 0.0304(19) 0.0130(18) -0.0070(14) 0.0025(13) -0.0035(14)
C011 0.0140(19) 0.029(2) 0.035(2) 0.0025(16) 0.0031(15) 0.0075(15)
C012 0.0206(18) 0.0174(16) 0.028(2) 0.0039(14) 0.0029(14) 0.0019(14)
C013 0.0221(19) 0.037(2) 0.031(2) -0.0177(17) 0.0063(15) -0.0065(16)
C014 0.0130(16) 0.0179(16) 0.032(2) -0.0091(14) 0.0009(14) 0.0000(13)
C015 0.024(2) 0.0175(18) 0.063(3) -0.0130(18) -0.0069(18) 0.0012(15)
C016 0.0210(19) 0.0213(18) 0.033(2) -0.0025(16) 0.0042(15) -0.0046(14)
C017 0.027(2) 0.0293(18) 0.0164(18) 0.0009(15) 0.0039(14) -0.0057(15)

loop_
_atom_type_symbol
_atom_type_description
_atom_type_scat_dispersion_real
_atom_type_scat_dispersion_imag
_atom_type_scat_source
C C 0.0033 0.0016 'International Tables Vol C Tables 4.2.6.8 and 6.1.1.4'
H H 0.0000 0.0000 'International Tables Vol C Tables 4.2.6.8 and 6.1.1.4'
Co Co 0.3494 0.9721 'International Tables Vol C Tables 4.2.6.8 and 6.1.1.4'
N N 0.0061 0.0033 'International Tables Vol C Tables 4.2.6.8 and 6.1.1.4'
O O 0.0106 0.0060 'International Tables Vol C Tables 4.2.6.8 and 6.1.1.4'
S S 0.1246 0.1234 'International Tables Vol C Tables 4.2.6.8 and 6.1.1.4'

loop_
_geom_angle_atom_site_label_1
_geom_angle_atom_site_label_2
_geom_angle_atom_site_label_3
_geom_angle
N1 Co01 N2 125.08(10)
N008 Co01 N1 112.88(10)
N008 Co01 N2 81.54(10)
N00A Co01 N1 81.92(10)
N00A Co01 N008 146.67(11)
N00A Co01 N2 115.29(10)
O004 S002 O005 117.02(14)
O004 S002 N00A 107.32(14)
O004 S002 C00I 107.22(13)
O005 S002 N00A 111.85(13)
O005 S002 C00I 105.63(14)
N00A S002 C00I 107.32(14)
O006 S003 N008 104.60(14)
O006 S003 C00N 108.13(15)
N008 S003 C00N 107.75(15)
O00B S003 O006 117.17(17)
O00B S003 N008 113.49(15)
O00B S003 C00N 105.33(15)
C00G N1 Co01 126.4(2)
C00J N1 Co01 114.6(2)
C00J N1 C00G 118.9(3)
S003 N008 Co01 116.02(14)
C00K N008 Co01 116.67(19)
C00K N008 S003 117.5(2)
C1 N2 Co01 114.8(2)
C1 N2 C00M 119.0(3)
C00M N2 Co01 126.1(2)
S002 N00A Co01 126.87(14)
C00P N00A Co01 116.60(18)
C00P N00A S002 116.41(19)
N2 C1 C00K 116.4(3)
N2 C1 C00O 121.5(3)
C00O C1 C00K 122.0(3)
C00N C2 H2 120.4
C00R C2 H2 120.4
C00R C2 C00N 119.3(3)
C00H C00E H00E 120.2
C00H C00E C00I 119.7(3)
C00I C00E H00E 120.2
C00I C00F H00F 120.1
C00Q C00F H00F 120.1
C00Q C00F C00I 119.8(3)
N1 C00G H00G 118.6
N1 C00G C012 122.7(3)
C012 C00G H00G 118.6
C00E C00H H00H 119.2
C00E C00H C00S 121.7(3)
C00S C00H H00H 119.2
C00E C00I S002 120.7(2)
C00E C00I C00F 119.7(3)
C00F C00I S002 119.5(2)
N1 C00J C00P 116.6(3)
N1 C00J C00Y 121.3(3)
C00Y C00J C00P 122.1(3)
N008 C00K C1 110.2(3)
N008 C00K H00A 109.6
N008 C00K H00B 109.6
C1 C00K H00A 109.6
C1 C00K H00B 109.6
H00A C00K H00B 108.1
C00T C00L H00L 119.3
C00T C00L C00U 121.4(3)
C00U C00L H00L 119.3
N2 C00M H00M 119.0
N2 C00M C010 122.0(3)
C010 C00M H00M 119.0
C2 C00N S003 119.3(2)
C00T C00N S003 120.5(2)
C00T C00N C2 120.1(3)
C1 C00O H00O 120.3
C00Z C00O C1 119.3(3)
C00Z C00O H00O 120.3
N00A C00P C00J 109.7(2)
N00A C00P H00C 109.7
N00A C00P H00D 109.7
C00J C00P H00C 109.7
C00J C00P H00D 109.7
H00C C00P H00D 108.2
C00F C00Q H00Q 119.0
C00F C00Q C00S 122.0(3)
C00S C00Q H00Q 119.0
C2 C00R H00R 119.0
C2 C00R C00U 122.1(3)
C00U C00R H00R 119.0
C00H C00S C00X 123.4(3)
C00Q C00S C00H 117.2(3)
C00Q C00S C00X 119.4(3)
C00L C00T H00T 120.1
C00N C00T C00L 119.8(3)
C00N C00T H00T 120.1
C00L C00U C014 123.3(3)
C00R C00U C00L 117.3(3)
C00R C00U C014 119.4(3)
H00I C00V H00J 109.5
H00I C00V H00K 109.5
H00J C00V H00K 109.5
C00X C00V H00I 109.5
C00X C00V H00J 109.5
C00X C00V H00K 109.5
H00N C00W H00P 109.5
H00N C00W H00S 109.5
H00P C00W H00S 109.5
C00X C00W H00N 109.5
C00X C00W H00P 109.5
C00X C00W H00S 109.5
C00S C00X C00V 108.8(3)
C00S C00X C00W 109.6(3)
C00S C00X C017 112.3(3)
C00V C00X C00W 109.9(3)
C00V C00X C017 108.4(3)
C00W C00X C017 107.9(3)
C00J C00Y H00Y 120.3
C011 C00Y C00J 119.4(3)
C011 C00Y H00Y 120.3
C00O C00Z H00Z 120.6
C00O C00Z C010 118.9(3)
C010 C00Z H00Z 120.6
C00M C010 C00Z 119.2(3)
C00M C010 H010 120.4
C00Z C010 H010 120.4
C00Y C011 H011 120.5
C00Y C011 C012 118.9(3)
C012 C011 H011 120.5
C00G C012 C011 118.7(3)
C00G C012 H012 120.7
C011 C012 H012 120.7
H01A C013 H01B 109.5
H01A C013 H01C 109.5
H01B C013 H01C 109.5
C014 C013 H01A 109.5
C014 C013 H01B 109.5
C014 C013 H01C 109.5
C00U C014 C013 108.4(3)
C00U C014 C016 108.6(3)
C015 C014 C00U 112.9(3)
C015 C014 C013 108.5(3)
C015 C014 C016 108.2(3)
C016 C014 C013 110.2(3)
C014 C015 H01D 109.5
C014 C015 H01E 109.5
C014 C015 H01F 109.5
H01D C015 H01E 109.5
H01D C015 H01F 109.5
H01E C015 H01F 109.5
C014 C016 H01G 109.5
C014 C016 H01H 109.5
C014 C016 H01I 109.5
H01G C016 H01H 109.5
H01G C016 H01I 109.5
H01H C016 H01I 109.5
C00X C017 H01J 109.5
C00X C017 H01K 109.5
C00X C017 H01L 109.5
H01J C017 H01K 109.5
H01J C017 H01L 109.5
H01K C017 H01L 109.5

loop_
_geom_bond_atom_site_label_1
_geom_bond_atom_site_label_2
_geom_bond_distance
Co01 N1 2.037(3)
Co01 N008 1.954(2)
Co01 N2 2.043(3)
Co01 N00A 1.945(2)
S002 O004 1.442(2)
S002 O005 1.451(2)
S002 N00A 1.585(3)
S002 C00I 1.779(3)
S003 O006 1.448(2)
S003 N008 1.581(3)
S003 O00B 1.441(3)
S003 C00N 1.772(3)
N1 C00G 1.346(4)
N1 C00J 1.345(4)
N008 C00K 1.458(4)
N2 C1 1.342(4)
N2 C00M 1.351(4)
N00A C00P 1.465(4)
C1 C00K 1.501(4)
C1 C00O 1.389(4)
C2 H2 0.9300
C2 C00N 1.391(4)
C2 C00R 1.380(4)
C00E H00E 0.9300
C00E C00H 1.386(5)
C00E C00I 1.387(4)
C00F H00F 0.9300
C00F C00I 1.390(4)
C00F C00Q 1.378(5)
C00G H00G 0.9300
C00G C012 1.370(5)
C00H H00H 0.9300
C00H C00S 1.397(4)
C00J C00P 1.507(4)
C00J C00Y 1.389(4)
C00K H00A 0.9700
C00K H00B 0.9700
C00L H00L 0.9300
C00L C00T 1.386(4)
C00L C00U 1.398(5)
C00M H00M 0.9300
C00M C010 1.377(5)
C00N C00T 1.381(4)
C00O H00O 0.9300
C00O C00Z 1.384(5)
C00P H00C 0.9700
C00P H00D 0.9700
C00Q H00Q 0.9300
C00Q C00S 1.395(4)
C00R H00R 0.9300
C00R C00U 1.394(4)
C00S C00X 1.532(4)
C00T H00T 0.9300
C00U C014 1.535(4)
C00V H00I 0.9600
C00V H00J 0.9600
C00V H00K 0.9600
C00V C00X 1.533(5)
C00W H00N 0.9600
C00W H00P 0.9600
C00W H00S 0.9600
C00W C00X 1.535(5)
C00X C017 1.537(5)
C00Y H00Y 0.9300
C00Y C011 1.381(5)
C00Z H00Z 0.9300
C00Z C010 1.386(5)
C010 H010 0.9300
C011 H011 0.9300
C011 C012 1.392(5)
C012 H012 0.9300
C013 H01A 0.9600
C013 H01B 0.9600
C013 H01C 0.9600
C013 C014 1.541(5)
C014 C015 1.526(5)
C014 C016 1.536(5)
C015 H01D 0.9600
C015 H01E 0.9600
C015 H01F 0.9600
C016 H01G 0.9600
C016 H01H 0.9600
C016 H01I 0.9600
C017 H01J 0.9600
C017 H01K 0.9600
C017 H01L 0.9600
